data_7223126
loop_
_publ_author_name
'Majerz, Irena'
'Gutmann, Matthias'

_publ_section_title
;
 Intermolecular OHN hydrogen bond with proton moving in 3-methylpyridinium
 2,6-dichloro-4-nitrophenolate
;
_journal_name_full 'RSC Adv.'
_journal_paper_doi 10.1039/C5RA06733B
_journal_year 2015
_chemical_formula_sum 'C12 H10 Cl2 N2 O3'
_chemical_formula_weight 301.1
_chemical_name_systematic ' ?'
_space_group_IT_number 14
_symmetry_cell_setting monoclinic
_symmetry_Int_Tables_number 14
_symmetry_space_group_name_Hall '-P 2ybc'
_symmetry_space_group_name_H-M 'P 1 21/c 1'
_audit_update_record
;
2015-04-16 deposited with the CCDC.
2015-11-02 downloaded from the CCDC.
;
_cell_angle_alpha 90
_cell_angle_beta 111.47(2)
_cell_angle_gamma 90
_cell_formula_units_Z 4
_cell_length_a 7.762(2)
_cell_length_b 23.519(7)
_cell_length_c 7.387(2)
_cell_measurement_temperature 30
_cell_volume 1255.0(6)
_computing_cell_refinement unknown
_computing_data_collection unknown
_computing_data_reduction unknown
_computing_molecular_graphics unknown
_computing_structure_solution unknown
_diffrn_ambient_temperature 30
_diffrn_measured_fraction_theta_full 0.89
_diffrn_measured_fraction_theta_max 0
_diffrn_radiation_probe neutron
_diffrn_radiation_wavelength -1
_diffrn_reflns_av_sigmaI/netI 0.0976
_diffrn_reflns_limit_h_max 18
_diffrn_reflns_limit_h_min -20
_diffrn_reflns_limit_k_max 58
_diffrn_reflns_limit_k_min -58
_diffrn_reflns_limit_l_max 15
_diffrn_reflns_limit_l_min -16
_diffrn_reflns_number 9693
_diffrn_reflns_theta_full 14.9
_diffrn_reflns_theta_max 79.87
_diffrn_reflns_theta_min 2.82
_exptl_absorpt_coefficient_mu 0
_exptl_crystal_density_diffrn 1.5933
_exptl_crystal_F_000 616
_refine_ls_extinction_coef 35.1(8)
_refine_ls_extinction_method 'B-C type 1 Lorentzian isotropic (Becker & Coppens, 1974)'
_refine_ls_goodness_of_fit_gt 2.98
_refine_ls_goodness_of_fit_ref 3.03
_refine_ls_hydrogen_treatment refall
_refine_ls_number_constraints 0
_refine_ls_number_parameters 268
_refine_ls_number_reflns 9693
_refine_ls_number_restraints 0
_refine_ls_R_factor_all 0.0991
_refine_ls_R_factor_gt 0.0901
_refine_ls_shift/su_max 0.0212
_refine_ls_shift/su_mean 0.0014
_refine_ls_structure_factor_coef Fsqd
_refine_ls_weighting_details w=1/(\s^2^(I)+0.0004I^2^)
_refine_ls_weighting_scheme sigma
_refine_ls_wR_factor_gt 0.1729
_refine_ls_wR_factor_ref 0.1871
_reflns_number_gt 8591
_reflns_number_total 9693
_reflns_threshold_expression I>3\s(I)
_cod_data_source_file c5ra06733b1.cif
_cod_data_source_block I
_cod_original_cell_volume 1255.0(7)
_cod_original_sg_symbol_Hall '-P 2ycb'
_cod_database_code 7223126

loop_
_symmetry_equiv_pos_site_id
_symmetry_equiv_pos_as_xyz
1 x,y,z
2 -x,y+1/2,-z+1/2
3 -x,-y,-z
4 x,-y+1/2,z+1/2

loop_
_atom_site_label
_atom_site_type_symbol
_atom_site_fract_x
_atom_site_fract_y
_atom_site_fract_z
_atom_site_adp_type
_atom_site_U_iso_or_equiv
_atom_site_symmetry_multiplicity
_atom_site_occupancy
_atom_site_calc_flag
O1 O 0.5335(3) 0.63557(9) 0.3732(4) Uani 0.0077(7) 4 1 d
O2 O 0.8271(3) 0.87953(9) 0.6507(4) Uani 0.0103(8) 4 1 d
O3 O 0.5565(3) 0.90030(9) 0.4364(4) Uani 0.0091(8) 4 1 d
N2 N 0.6766(2) 0.86494(6) 0.5275(2) Uani 0.0069(4) 4 1 d
Cl1 Cl 0.22991(20) 0.70907(5) 0.1437(2) Uani 0.0070(4) 4 1 d
Cl2 Cl 0.90279(19) 0.66012(5) 0.6837(2) Uani 0.0069(4) 4 1 d
C1 C 0.5692(3) 0.68814(8) 0.4114(3) Uani 0.0060(6) 4 1 d
C2 C 0.4385(3) 0.73145(7) 0.3145(3) Uani 0.0055(6) 4 1 d
C3 C 0.4712(3) 0.78881(8) 0.3479(3) Uani 0.0060(6) 4 1 d
C4 C 0.6400(3) 0.80574(8) 0.4897(3) Uani 0.0057(6) 4 1 d
C5 C 0.7730(3) 0.76589(8) 0.5937(3) Uani 0.0065(6) 4 1 d
C6 C 0.7374(3) 0.70907(8) 0.5543(3) Uani 0.0062(6) 4 1 d
H2 H 0.3684(7) 0.81924(19) 0.2702(8) Uani 0.0214(17) 4 1 d
H3 H 0.9023(7) 0.7809(2) 0.7038(8) Uani 0.0230(17) 4 1 d
N1 N 0.6950(2) 0.54062(5) 0.4806(2) Uani 0.0071(4) 4 1 d
C7 C 0.7264(3) 0.52184(8) 0.6621(3) Uani 0.0068(6) 4 1 d
C8 C 0.7847(3) 0.46647(8) 0.7154(3) Uani 0.0066(6) 4 1 d
C9 C 0.8086(3) 0.43102(7) 0.5758(3) Uani 0.0071(6) 4 1 d
C10 C 0.7754(3) 0.45162(8) 0.3903(3) Uani 0.0076(6) 4 1 d
C11 C 0.7178(3) 0.50702(7) 0.3458(4) Uani 0.0067(6) 4 1 d
C12 C 0.8137(3) 0.44605(9) 0.9174(3) Uani 0.0098(6) 4 1 d
H1 H 0.6398(7) 0.58559(19) 0.4437(9) Uani 0.0220(18) 4 1 d
H4 H 0.7044(7) 0.55306(19) 0.7612(8) Uani 0.0233(19) 4 1 d
H5 H 0.8508(8) 0.3874(2) 0.6123(8) Uani 0.0264(19) 4 1 d
H6 H 0.7923(7) 0.4233(2) 0.2786(8) Uani 0.0225(18) 4 1 d
H7 H 0.6895(8) 0.5263(2) 0.2022(8) Uani 0.0266(19) 4 1 d
H8 H 0.9370(9) 0.4202(2) 0.9747(10) Uani 0.033(2) 4 1 d
H9 H 0.8221(9) 0.4815(2) 1.0136(10) Uani 0.033(2) 4 1 d
H10 H 0.7026(8) 0.4191(3) 0.9160(10) Uani 0.034(2) 4 1 d

loop_
_atom_site_aniso_label
_atom_site_aniso_type_symbol
_atom_site_aniso_U_11
_atom_site_aniso_U_22
_atom_site_aniso_U_33
_atom_site_aniso_U_12
_atom_site_aniso_U_13
_atom_site_aniso_U_23
O1 O 0.0083(10) 0.0036(7) 0.0087(13) -0.0016(7) 0.0002(10) -0.0006(7)
O2 O 0.0067(10) 0.0070(8) 0.0129(15) 0.0018(7) -0.0014(10) -0.0035(8)
O3 O 0.0104(10) 0.0044(7) 0.0118(14) -0.0027(7) 0.0032(11) 0.0020(7)
N2 N 0.0079(6) 0.0057(4) 0.0067(8) -0.0010(4) 0.0021(6) 0.0003(4)
Cl1 Cl 0.0050(5) 0.0065(4) 0.0081(8) 0.0004(4) 0.0007(5) -0.0005(4)
Cl2 Cl 0.0051(5) 0.0044(4) 0.0102(8) 0.0002(4) 0.0014(6) 0.0004(4)
C1 C 0.0051(8) 0.0052(6) 0.0066(11) -0.0010(5) 0.0007(8) 0.0009(6)
C2 C 0.0051(7) 0.0056(6) 0.0051(10) 0.0019(5) 0.0009(8) -0.0002(6)
C3 C 0.0071(8) 0.0059(6) 0.0041(10) 0.0020(6) 0.0008(8) -0.0008(6)
C4 C 0.0053(8) 0.0067(6) 0.0022(10) 0.0002(6) -0.0020(8) 0.0012(6)
C5 C 0.0059(8) 0.0057(6) 0.0071(11) 0.0010(6) 0.0016(8) 0.0000(6)
C6 C 0.0052(8) 0.0054(6) 0.0065(11) -0.0011(6) 0.0003(8) 0.0007(6)
H2 H 0.016(2) 0.0166(18) 0.025(3) 0.0058(15) 0.000(2) 0.0033(17)
H3 H 0.019(2) 0.025(2) 0.014(3) -0.0046(17) -0.006(2) -0.0050(19)
N1 N 0.0078(6) 0.0044(4) 0.0081(8) -0.0008(4) 0.0019(6) 0.0002(4)
C7 C 0.0087(8) 0.0060(6) 0.0042(10) 0.0002(6) 0.0004(8) 0.0000(6)
C8 C 0.0079(8) 0.0065(6) 0.0046(11) 0.0015(6) 0.0012(8) -0.0003(6)
C9 C 0.0098(9) 0.0039(6) 0.0083(11) 0.0043(6) 0.0042(9) -0.0004(6)
C10 C 0.0110(9) 0.0060(6) 0.0046(11) 0.0033(6) 0.0014(9) -0.0008(6)
C11 C 0.0076(8) 0.0054(6) 0.0072(11) 0.0022(6) 0.0029(8) 0.0009(6)
C12 C 0.0132(10) 0.0113(7) 0.0022(10) -0.0007(7) -0.0003(9) 0.0009(7)
H1 H 0.023(2) 0.0175(18) 0.027(3) 0.0075(16) 0.012(2) 0.0025(17)
H4 H 0.031(3) 0.0177(18) 0.028(3) 0.0062(17) 0.018(3) -0.0043(18)
H5 H 0.044(3) 0.0169(18) 0.013(3) 0.0068(19) 0.005(3) 0.0045(17)
H6 H 0.031(3) 0.0200(19) 0.022(3) 0.0017(17) 0.016(3) -0.0038(18)
H7 H 0.042(3) 0.024(2) 0.010(3) 0.004(2) 0.004(3) 0.0055(19)
H8 H 0.036(3) 0.040(3) 0.028(4) 0.026(2) 0.018(3) 0.013(2)
H9 H 0.052(4) 0.026(2) 0.025(3) 0.011(2) 0.017(3) -0.009(2)
H10 H 0.030(3) 0.039(3) 0.036(4) -0.014(2) 0.016(3) 0.009(3)

loop_
_atom_type_symbol
_atom_type_scat_length_neutron
_atom_type_scat_source
C 6.646 International_Tables_Vol_C
H -3.739 International_Tables_Vol_C
Cl 9.577 International_Tables_Vol_C
N 9.360 International_Tables_Vol_C
O 5.803 International_Tables_Vol_C
